data_4026369
loop_
_publ_author_name
'Alexander J. Cresswell'
'Stephen G. Davies'
'James A. Lee'
'Melloney J. Morris'
'Paul M. Roberts'
'James E. Thomson'

_publ_contact_author_address
;Department of Chemistry
Chemistry Research Laboratory
University of Oxford
Mansfield Road
Oxford
OX1 3TA
U.K.
;
_publ_contact_author_email steve.davies@chem.ox.ac.uk
_publ_contact_author_fax '+44 1865 275633'
_publ_contact_author_name 'Stephen G. Davies'
_publ_contact_author_phone '+44 1865 275695'
_publ_section_title
;
 Ring-Opening Hydrofluorination of 2,3- and 3,4-Epoxy Amines by HBF4.OEt2:
 Application to the Asymmetric Synthesis of (S,S)-3-Deoxy-3-fluorosafingol
;
_journal_name_full 'Journal of Organic Chemistry'
_journal_page_first 4617
_journal_page_last 4627
_journal_paper_doi 10.1021/jo200517w
_journal_volume 76
_journal_year 2011
_chemical_formula_moiety 'C20 H24 F1 N1 O1'
_chemical_formula_sum 'C20 H24 F N O'
_chemical_formula_weight 313.41
_space_group_IT_number 14
_symmetry_cell_setting monoclinic
_symmetry_space_group_name_Hall '-P 2yn'
_symmetry_space_group_name_H-M 'P 1 21/n 1'
_atom_sites_solution_hydrogens geom
_atom_sites_solution_primary direct
_audit_creation_date 10-07-02
_audit_creation_method CRYSTALS_ver_12.85
_cell_angle_alpha 90
_cell_angle_beta 95.0616(6)
_cell_angle_gamma 90
_cell_formula_units_Z 8
_cell_length_a 6.51130(10)
_cell_length_b 14.8776(2)
_cell_length_c 35.9265(6)
_cell_measurement_reflns_used 6974
_cell_measurement_temperature 150
_cell_measurement_theta_max 27
_cell_measurement_theta_min 5
_cell_volume 3466.72(9)
_computing_cell_refinement 'DENZO/SCALEPACK (Otwinowski & Minor, 1997)'
_computing_data_collection 'COLLECT (Nonius, 1997-2001).'
_computing_data_reduction 'DENZO/SCALEPACK (Otwinowski & Minor, 1997)'
_computing_molecular_graphics 'CAMERON (Watkin et al., 1996)'
_computing_publication_material 'CRYSTALS (Betteridge et al., 2003)'
_computing_structure_refinement 'CRYSTALS (Betteridge et al., 2003)'
_computing_structure_solution 'SIR92 (Altomare et al., 1994)'
_diffrn_ambient_temperature 150
_diffrn_measured_fraction_theta_full 0.983
_diffrn_measured_fraction_theta_max 0.977
_diffrn_measurement_device 'Nonius KappaCCD'
_diffrn_measurement_device_type Area
_diffrn_measurement_method \w
_diffrn_radiation_monochromator graphite
_diffrn_radiation_type 'Mo K\a'
_diffrn_radiation_wavelength 0.71073
_diffrn_reflns_av_R_equivalents 0.048
_diffrn_reflns_limit_h_max 8
_diffrn_reflns_limit_h_min -8
_diffrn_reflns_limit_k_max 16
_diffrn_reflns_limit_k_min -19
_diffrn_reflns_limit_l_max 46
_diffrn_reflns_limit_l_min -46
_diffrn_reflns_number 13508
_diffrn_reflns_theta_full 25.001
_diffrn_reflns_theta_max 27.474
_diffrn_reflns_theta_min 5.175
_diffrn_standards_number 0
_exptl_absorpt_coefficient_mu 0.080
_exptl_absorpt_correction_T_max 0.99
_exptl_absorpt_correction_T_min 0.98
_exptl_absorpt_correction_type multi-scan
_exptl_absorpt_process_details 'DENZO/SCALEPACK (Otwinowski & Minor, 1997)'
_exptl_crystal_colour colourless
_exptl_crystal_density_diffrn 1.201
_exptl_crystal_description plate
_exptl_crystal_F_000 1344
_exptl_crystal_size_max 0.27
_exptl_crystal_size_mid 0.19
_exptl_crystal_size_min 0.16
_refine_diff_density_max 0.43
_refine_diff_density_min -0.35
_refine_ls_extinction_method none
_refine_ls_goodness_of_fit_ref 0.9597
_refine_ls_hydrogen_treatment constr
_refine_ls_matrix_type full
_refine_ls_number_parameters 415
_refine_ls_number_reflns 5599
_refine_ls_number_restraints 0
_refine_ls_R_factor_all 0.0841
_refine_ls_R_factor_gt 0.0457
_refine_ls_shift/su_max 0.000356
_refine_ls_structure_factor_coef Fsqd
_refine_ls_weighting_details
;
 Method= Modified Sheldrick 
 w=1/[\s^2^(F^2^) + ( 0.04P)^2^ + 1.07P] 
 ,where P=(max(Fo^2^,0) + 2Fc^2^)/3 
;
_refine_ls_weighting_scheme calc
_refine_ls_wR_factor_all 0.1060
_refine_ls_wR_factor_gt 0.0927
_refine_ls_wR_factor_ref 0.1060
_reflns_limit_h_max 8
_reflns_limit_h_min -8
_reflns_limit_k_max 19
_reflns_limit_k_min 0
_reflns_limit_l_max 46
_reflns_limit_l_min 0
_reflns_number_gt 3735
_reflns_number_total 7783
_reflns_threshold_expression I>2.0\s(I)
_oxford_diffrn_Wilson_B_factor 3.05
_oxford_diffrn_Wilson_scale 6.97
_oxford_refine_ls_r_factor_ref 0.0841
_oxford_refine_ls_scale 0.4152(5)
_oxford_reflns_number_all 5599
_oxford_reflns_threshold_expression_ref I>-3.0\s(I)
_cod_data_source_file jo200517w_si_002.cif
_cod_data_source_block 1
_cod_original_sg_symbol_H-M 'P 1 21/n 1 '
_cod_original_formula_sum 'C20 H24 F1 N1 O1'
_cod_database_code 4026369

loop_
_symmetry_equiv_pos_as_xyz
x,y,z
-x,-y,-z
-x+1/2,y+1/2,-z+1/2
x+1/2,-y+1/2,z+1/2

loop_
_atom_site_label
_atom_site_type_symbol
_atom_site_fract_x
_atom_site_fract_y
_atom_site_fract_z
_atom_site_U_iso_or_equiv
_atom_site_occupancy
_atom_site_adp_type
_atom_site_refinement_flags_posn
F1 F 0.75380(18) 0.19024(10) 0.47987(3) 0.0665 1.0000 Uani .
C2 C 0.8992(3) 0.13755(15) 0.46346(5) 0.0415 1.0000 Uani .
C3 C 1.0880(3) 0.12914(14) 0.49074(5) 0.0396 1.0000 Uani .
C4 C 1.2624(3) 0.08061(14) 0.47340(5) 0.0417 1.0000 Uani .
C5 C 1.3098(3) 0.12560(13) 0.43707(5) 0.0360 1.0000 Uani .
C6 C 1.1158(3) 0.12774(13) 0.41011(5) 0.0322 1.0000 Uani .
C7 C 0.9465(3) 0.18063(14) 0.42726(5) 0.0382 1.0000 Uani .
O8 O 0.7671(2) 0.18260(12) 0.40186(4) 0.0627 1.0000 Uani .
N9 N 1.1377(2) 0.16144(10) 0.37205(4) 0.0326 1.0000 Uani .
C10 C 1.2598(3) 0.24538(13) 0.37180(5) 0.0370 1.0000 Uani .
C11 C 1.2318(3) 0.29149(12) 0.33437(5) 0.0328 1.0000 Uani .
C12 C 1.3923(3) 0.29668(13) 0.31141(5) 0.0396 1.0000 Uani .
C13 C 1.3662(3) 0.34001(14) 0.27698(6) 0.0472 1.0000 Uani .
C14 C 1.1800(4) 0.37812(14) 0.26531(6) 0.0497 1.0000 Uani .
C15 C 1.0200(4) 0.37384(14) 0.28772(6) 0.0511 1.0000 Uani .
C16 C 1.0450(3) 0.33116(14) 0.32184(6) 0.0437 1.0000 Uani .
C17 C 1.2232(3) 0.09201(13) 0.34822(5) 0.0379 1.0000 Uani .
C18 C 1.0655(3) 0.02151(13) 0.33564(5) 0.0339 1.0000 Uani .
C19 C 1.1165(3) -0.06928(14) 0.33573(5) 0.0420 1.0000 Uani .
C20 C 0.9722(4) -0.13353(15) 0.32200(6) 0.0467 1.0000 Uani .
C21 C 0.7779(4) -0.10696(15) 0.30863(6) 0.0470 1.0000 Uani .
C22 C 0.7251(3) -0.01724(15) 0.30845(5) 0.0447 1.0000 Uani .
C23 C 0.8678(3) 0.04616(14) 0.32164(5) 0.0404 1.0000 Uani .
F24 F 0.09065(18) 0.65728(10) 0.26889(3) 0.0684 1.0000 Uani .
C25 C 0.2909(3) 0.65977(15) 0.28693(5) 0.0442 1.0000 Uani .
C26 C 0.2932(3) 0.61065(14) 0.32341(5) 0.0391 1.0000 Uani .
O27 O 0.1592(2) 0.65419(9) 0.34706(4) 0.0477 1.0000 Uani .
C28 C 0.5128(3) 0.60951(13) 0.34241(5) 0.0371 1.0000 Uani .
N29 N 0.5057(2) 0.57549(10) 0.38077(4) 0.0368 1.0000 Uani .
C30 C 0.4958(3) 0.47711(13) 0.38362(6) 0.0439 1.0000 Uani .
C31 C 0.4048(3) 0.44799(13) 0.41895(6) 0.0408 1.0000 Uani .
C32 C 0.5098(4) 0.39165(14) 0.44475(6) 0.0511 1.0000 Uani .
C33 C 0.4210(4) 0.36498(15) 0.47671(7) 0.0601 1.0000 Uani .
C34 C 0.2273(4) 0.39357(15) 0.48321(7) 0.0587 1.0000 Uani .
C35 C 0.1200(4) 0.44884(15) 0.45762(7) 0.0562 1.0000 Uani .
C36 C 0.2087(3) 0.47558(15) 0.42595(6) 0.0500 1.0000 Uani .
C37 C 0.6709(3) 0.61249(13) 0.40679(6) 0.0441 1.0000 Uani .
C38 C 0.6397(3) 0.71167(13) 0.41322(5) 0.0362 1.0000 Uani .
C39 C 0.4632(3) 0.74118(15) 0.42871(5) 0.0460 1.0000 Uani .
C40 C 0.4287(4) 0.83160(17) 0.43359(6) 0.0572 1.0000 Uani .
C41 C 0.5695(5) 0.89323(16) 0.42295(6) 0.0608 1.0000 Uani .
C42 C 0.7447(4) 0.86546(15) 0.40778(6) 0.0565 1.0000 Uani .
C43 C 0.7808(3) 0.77441(14) 0.40312(5) 0.0454 1.0000 Uani .
C44 C 0.6597(3) 0.56404(15) 0.31734(6) 0.0458 1.0000 Uani .
C45 C 0.6540(3) 0.61330(16) 0.28024(6) 0.0518 1.0000 Uani .
C46 C 0.4367(3) 0.61993(16) 0.26127(6) 0.0506 1.0000 Uani .
H21 H 0.8385 0.0771 0.4576 0.0534 1.0000 Uiso R
H32 H 1.0493 0.0965 0.5128 0.0502 1.0000 Uiso R
H31 H 1.1348 0.1905 0.4975 0.0504 1.0000 Uiso R
H42 H 1.3905 0.0825 0.4910 0.0511 1.0000 Uiso R
H41 H 1.2198 0.0178 0.4686 0.0523 1.0000 Uiso R
H51 H 1.3554 0.1871 0.4426 0.0454 1.0000 Uiso R
H52 H 1.4189 0.0940 0.4238 0.0448 1.0000 Uiso R
H61 H 1.0631 0.0649 0.4074 0.0412 1.0000 Uiso R
H71 H 0.9950 0.2433 0.4326 0.0488 1.0000 Uiso R
H101 H 1.2067 0.2861 0.3910 0.0471 1.0000 Uiso R
H102 H 1.4087 0.2341 0.3787 0.0470 1.0000 Uiso R
H121 H 1.5216 0.2703 0.3193 0.0526 1.0000 Uiso R
H131 H 1.4791 0.3429 0.2619 0.0585 1.0000 Uiso R
H141 H 1.1618 0.4074 0.2412 0.0643 1.0000 Uiso R
H151 H 0.8911 0.4005 0.2792 0.0637 1.0000 Uiso R
H161 H 0.9329 0.3281 0.3375 0.0555 1.0000 Uiso R
H172 H 1.3425 0.0615 0.3623 0.0501 1.0000 Uiso R
H171 H 1.2673 0.1223 0.3253 0.0508 1.0000 Uiso R
H191 H 1.2499 -0.0879 0.3453 0.0539 1.0000 Uiso R
H201 H 1.0087 -0.1963 0.3217 0.0574 1.0000 Uiso R
H211 H 0.6802 -0.1507 0.2994 0.0597 1.0000 Uiso R
H221 H 0.5871 0.0015 0.2991 0.0568 1.0000 Uiso R
H231 H 0.8306 0.1091 0.3214 0.0535 1.0000 Uiso R
H251 H 0.3292 0.7249 0.2921 0.0534 1.0000 Uiso R
H261 H 0.2449 0.5476 0.3187 0.0494 1.0000 Uiso R
H281 H 0.5571 0.6735 0.3448 0.0470 1.0000 Uiso R
H301 H 0.6340 0.4513 0.3835 0.0559 1.0000 Uiso R
H302 H 0.4077 0.4542 0.3621 0.0562 1.0000 Uiso R
H321 H 0.6444 0.3720 0.4403 0.0656 1.0000 Uiso R
H331 H 0.4946 0.3267 0.4942 0.0724 1.0000 Uiso R
H341 H 0.1662 0.3750 0.5052 0.0725 1.0000 Uiso R
H351 H -0.0152 0.4691 0.4621 0.0697 1.0000 Uiso R
H361 H 0.1338 0.5142 0.4086 0.0637 1.0000 Uiso R
H371 H 0.6661 0.5808 0.4309 0.0540 1.0000 Uiso R
H372 H 0.8051 0.6023 0.3972 0.0545 1.0000 Uiso R
H391 H 0.3643 0.6980 0.4357 0.0583 1.0000 Uiso R
H401 H 0.3041 0.8508 0.4443 0.0708 1.0000 Uiso R
H411 H 0.5438 0.9547 0.4263 0.0776 1.0000 Uiso R
H421 H 0.8431 0.9090 0.4002 0.0681 1.0000 Uiso R
H431 H 0.9034 0.7548 0.3925 0.0591 1.0000 Uiso R
H442 H 0.7995 0.5652 0.3303 0.0573 1.0000 Uiso R
H441 H 0.6142 0.5008 0.3130 0.0573 1.0000 Uiso R
H451 H 0.7053 0.6754 0.2846 0.0646 1.0000 Uiso R
H452 H 0.7408 0.5815 0.2635 0.0641 1.0000 Uiso R
H461 H 0.4353 0.6581 0.2387 0.0641 1.0000 Uiso R
H462 H 0.3902 0.5585 0.2546 0.0647 1.0000 Uiso R
H81 H 0.8098 0.1777 0.3802 0.0950 1.0000 Uiso R
H271 H 0.1987 0.6399 0.3689 0.0739 1.0000 Uiso R

loop_
_atom_site_aniso_label
_atom_site_aniso_U_11
_atom_site_aniso_U_22
_atom_site_aniso_U_33
_atom_site_aniso_U_23
_atom_site_aniso_U_13
_atom_site_aniso_U_12
F1 0.0472(8) 0.1067(11) 0.0473(7) -0.0019(7) 0.0140(6) 0.0165(8)
C2 0.0346(12) 0.0546(14) 0.0365(11) -0.0067(10) 0.0097(9) 0.0042(10)
C3 0.0426(12) 0.0427(13) 0.0337(11) 0.0025(9) 0.0047(9) 0.0005(10)
C4 0.0438(13) 0.0400(13) 0.0408(12) 0.0050(10) 0.0016(9) 0.0029(10)
C5 0.0352(12) 0.0366(12) 0.0359(11) 0.0001(9) 0.0017(9) 0.0016(9)
C6 0.0346(11) 0.0311(11) 0.0309(10) 0.0002(8) 0.0036(8) -0.0040(9)
C7 0.0282(11) 0.0500(14) 0.0354(11) 0.0003(10) -0.0022(9) 0.0024(10)
O8 0.0294(8) 0.1156(14) 0.0422(8) 0.0010(9) -0.0016(6) 0.0122(9)
N9 0.0362(9) 0.0307(9) 0.0310(8) -0.0030(7) 0.0032(7) -0.0049(8)
C10 0.0343(11) 0.0373(12) 0.0387(11) -0.0006(9) -0.0006(9) -0.0053(9)
C11 0.0340(11) 0.0283(11) 0.0354(10) -0.0015(9) -0.0007(9) -0.0067(9)
C12 0.0331(11) 0.0378(12) 0.0472(12) -0.0020(10) -0.0006(9) -0.0011(10)
C13 0.0499(14) 0.0485(14) 0.0441(13) -0.0021(11) 0.0095(11) -0.0112(12)
C14 0.0668(17) 0.0400(14) 0.0411(12) 0.0054(10) -0.0016(12) -0.0050(12)
C15 0.0544(15) 0.0451(14) 0.0517(14) 0.0045(11) -0.0076(11) 0.0111(12)
C16 0.0379(13) 0.0457(14) 0.0476(13) -0.0059(10) 0.0048(10) 0.0028(10)
C17 0.0378(12) 0.0388(12) 0.0374(11) -0.0027(10) 0.0042(9) 0.0025(10)
C18 0.0440(13) 0.0321(12) 0.0265(10) -0.0039(9) 0.0075(9) -0.0043(10)
C19 0.0493(13) 0.0449(14) 0.0330(11) 0.0013(10) 0.0097(10) 0.0037(11)
C20 0.0687(16) 0.0313(12) 0.0416(12) -0.0047(10) 0.0143(11) -0.0010(12)
C21 0.0592(16) 0.0407(15) 0.0414(12) -0.0090(10) 0.0058(11) -0.0125(12)
C22 0.0457(13) 0.0454(15) 0.0424(12) -0.0056(10) 0.0012(10) -0.0049(11)
C23 0.0462(13) 0.0346(12) 0.0402(11) -0.0037(9) 0.0021(10) -0.0004(10)
F24 0.0411(8) 0.1025(11) 0.0599(8) 0.0231(8) -0.0058(6) -0.0076(7)
C25 0.0281(12) 0.0574(15) 0.0459(12) 0.0049(11) -0.0028(9) -0.0074(10)
C26 0.0323(12) 0.0433(13) 0.0422(11) 0.0003(10) 0.0060(9) 0.0017(10)
O27 0.0387(8) 0.0578(10) 0.0478(8) 0.0059(7) 0.0097(7) 0.0121(7)
C28 0.0332(11) 0.0344(12) 0.0433(12) -0.0052(9) 0.0021(9) 0.0005(9)
N29 0.0385(10) 0.0275(10) 0.0431(10) -0.0043(8) -0.0039(7) 0.0017(8)
C30 0.0419(13) 0.0311(12) 0.0577(14) -0.0072(10) -0.0010(10) 0.0038(10)
C31 0.0445(13) 0.0253(12) 0.0511(13) -0.0054(10) -0.0048(10) -0.0006(10)
C32 0.0525(14) 0.0356(14) 0.0624(15) -0.0036(11) -0.0103(12) 0.0043(11)
C33 0.084(2) 0.0394(14) 0.0531(15) 0.0056(12) -0.0165(13) 0.0013(14)
C34 0.084(2) 0.0425(15) 0.0496(14) -0.0032(12) 0.0053(13) -0.0049(14)
C35 0.0608(15) 0.0451(15) 0.0632(16) -0.0013(12) 0.0078(13) -0.0008(12)
C36 0.0521(15) 0.0418(14) 0.0553(14) 0.0052(11) 0.0000(11) 0.0059(11)
C37 0.0458(13) 0.0339(13) 0.0505(13) -0.0047(10) -0.0068(10) 0.0042(10)
C38 0.0430(13) 0.0336(12) 0.0308(10) -0.0026(9) -0.0034(9) 0.0026(10)
C39 0.0522(14) 0.0490(15) 0.0370(11) -0.0042(10) 0.0048(10) 0.0016(11)
C40 0.0700(17) 0.0543(17) 0.0470(13) -0.0163(12) 0.0034(12) 0.0179(14)
C41 0.106(2) 0.0330(14) 0.0416(13) -0.0082(11) -0.0036(14) 0.0112(15)
C42 0.090(2) 0.0395(15) 0.0395(13) -0.0030(11) 0.0053(13) -0.0151(13)
C43 0.0566(14) 0.0428(14) 0.0367(11) -0.0068(10) 0.0045(10) -0.0046(11)
C44 0.0327(12) 0.0496(14) 0.0551(13) -0.0142(11) 0.0046(10) -0.0002(10)
C45 0.0423(13) 0.0605(16) 0.0549(14) -0.0148(12) 0.0167(11) -0.0064(11)
C46 0.0461(14) 0.0611(16) 0.0450(12) -0.0018(11) 0.0063(10) -0.0109(12)

loop_
_atom_type_symbol
_atom_type_scat_dispersion_real
_atom_type_scat_dispersion_imag
_atom_type_scat_Cromer_Mann_a1
_atom_type_scat_Cromer_Mann_b1
_atom_type_scat_Cromer_Mann_a2
_atom_type_scat_Cromer_Mann_b2
_atom_type_scat_Cromer_Mann_a3
_atom_type_scat_Cromer_Mann_b3
_atom_type_scat_Cromer_Mann_a4
_atom_type_scat_Cromer_Mann_b4
_atom_type_scat_Cromer_Mann_c
_atom_type_scat_source
C 0.0033 0.0016 2.3100 20.8439 1.0200 10.2075 1.5886 0.5687 0.8650 51.6512 0.2156 'International Tables Vol C 4.2.6.8 and 6.1.1.4'
H 0.0000 0.0000 0.4930 10.5109 0.3229 26.1257 0.1402 3.1424 0.0408 57.7998 0.0030 'International Tables Vol C 4.2.6.8 and 6.1.1.4'
F 0.0171 0.0103 3.5392 10.2825 2.6412 4.2944 1.5170 0.2615 1.0243 26.1476 0.2776 'International Tables Vol C 4.2.6.8 and 6.1.1.4'
N 0.0061 0.0033 12.2126 0.0057 3.1322 9.8933 2.0125 28.9975 1.1663 0.5826 -11.5290 'International Tables Vol C 4.2.6.8 and 6.1.1.4'
O 0.0106 0.0060 3.0485 13.2771 2.2868 5.7011 1.5463 0.3239 0.8670 32.9089 0.2508 'International Tables Vol C 4.2.6.8 and 6.1.1.4'

loop_
_geom_angle_atom_site_label_1
_geom_angle_atom_site_label_2
_geom_angle_atom_site_label_3
_geom_angle
_geom_angle_publ_flag
F1 C2 C3 108.41(15) yes
F1 C2 C7 108.84(16) yes
C3 C2 C7 112.30(16) yes
F1 C2 H21 108.9 no
C3 C2 H21 110.3 no
C7 C2 H21 108.0 no
C2 C3 C4 111.57(16) yes
C2 C3 H32 108.3 no
C4 C3 H32 110.5 no
C2 C3 H31 107.4 no
C4 C3 H31 108.3 no
H32 C3 H31 110.8 no
C3 C4 C5 110.91(16) yes
C3 C4 H42 109.7 no
C5 C4 H42 108.0 no
C3 C4 H41 108.2 no
C5 C4 H41 109.9 no
H42 C4 H41 110.1 no
C4 C5 C6 109.57(15) yes
C4 C5 H51 108.5 no
C6 C5 H51 109.3 no
C4 C5 H52 114.0 no
C6 C5 H52 106.7 no
H51 C5 H52 108.6 no
C5 C6 C7 109.99(15) yes
C5 C6 N9 117.01(15) yes
C7 C6 N9 109.33(15) yes
C5 C6 H61 107.5 no
C7 C6 H61 105.6 no
N9 C6 H61 106.7 no
C6 C7 C2 109.81(16) yes
C6 C7 O8 109.50(15) yes
C2 C7 O8 110.19(16) yes
C6 C7 H71 109.4 no
C2 C7 H71 108.4 no
O8 C7 H71 109.5 no
C7 O8 H81 105.7 no
C6 N9 C10 112.83(14) yes
C6 N9 C17 111.76(14) yes
C10 N9 C17 110.81(14) yes
N9 C10 C11 111.52(14) yes
N9 C10 H101 106.7 no
C11 C10 H101 108.6 no
N9 C10 H102 111.6 no
C11 C10 H102 109.8 no
H101 C10 H102 108.5 no
C10 C11 C12 121.15(17) yes
C10 C11 C16 121.05(17) yes
C12 C11 C16 117.80(18) yes
C11 C12 C13 120.94(19) yes
C11 C12 H121 119.5 no
C13 C12 H121 119.6 no
C12 C13 C14 119.9(2) yes
C12 C13 H131 119.2 no
C14 C13 H131 120.8 no
C13 C14 C15 119.9(2) yes
C13 C14 H141 119.7 no
C15 C14 H141 120.4 no
C14 C15 C16 120.5(2) yes
C14 C15 H151 119.0 no
C16 C15 H151 120.5 no
C11 C16 C15 121.00(19) yes
C11 C16 H161 118.6 no
C15 C16 H161 120.4 no
N9 C17 C18 112.18(15) yes
N9 C17 H172 109.8 no
C18 C17 H172 108.3 no
N9 C17 H171 108.1 no
C18 C17 H171 107.7 no
H172 C17 H171 110.8 no
C17 C18 C19 121.22(18) yes
C17 C18 C23 120.61(18) yes
C19 C18 C23 118.07(18) yes
C18 C19 C20 120.7(2) yes
C18 C19 H191 119.7 no
C20 C19 H191 119.6 no
C19 C20 C21 119.8(2) yes
C19 C20 H201 120.5 no
C21 C20 H201 119.7 no
C20 C21 C22 120.2(2) yes
C20 C21 H211 119.6 no
C22 C21 H211 120.2 no
C21 C22 C23 120.1(2) yes
C21 C22 H221 120.2 no
C23 C22 H221 119.8 no
C18 C23 C22 121.3(2) yes
C18 C23 H231 118.8 no
C22 C23 H231 119.9 no
F24 C25 C26 109.11(15) yes
F24 C25 C46 108.53(17) yes
C26 C25 C46 112.71(18) yes
F24 C25 H251 108.3 no
C26 C25 H251 108.7 no
C46 C25 H251 109.4 no
C25 C26 O27 109.89(16) yes
C25 C26 C28 109.39(16) yes
O27 C26 C28 109.63(15) yes
C25 C26 H261 109.3 no
O27 C26 H261 109.1 no
C28 C26 H261 109.5 no
C26 O27 H271 107.0 no
C26 C28 N29 108.44(15) yes
C26 C28 C44 110.57(16) yes
N29 C28 C44 118.16(16) yes
C26 C28 H281 106.3 no
N29 C28 H281 106.2 no
C44 C28 H281 106.5 no
C28 N29 C30 114.38(15) yes
C28 N29 C37 112.66(15) yes
C30 N29 C37 111.32(15) yes
N29 C30 C31 111.55(16) yes
N29 C30 H301 110.1 no
C31 C30 H301 108.7 no
N29 C30 H302 108.5 no
C31 C30 H302 108.5 no
H301 C30 H302 109.5 no
C30 C31 C32 121.95(19) yes
C30 C31 C36 120.23(18) yes
C32 C31 C36 117.8(2) yes
C31 C32 C33 120.6(2) yes
C31 C32 H321 118.8 no
C33 C32 H321 120.5 no
C32 C33 C34 120.6(2) yes
C32 C33 H331 119.8 no
C34 C33 H331 119.6 no
C33 C34 C35 119.5(2) yes
C33 C34 H341 120.5 no
C35 C34 H341 120.0 no
C34 C35 C36 119.9(2) yes
C34 C35 H351 119.6 no
C36 C35 H351 120.5 no
C31 C36 C35 121.6(2) yes
C31 C36 H361 119.2 no
C35 C36 H361 119.2 no
N29 C37 C38 111.29(16) yes
N29 C37 H371 107.5 no
C38 C37 H371 108.5 no
N29 C37 H372 110.2 no
C38 C37 H372 110.0 no
H371 C37 H372 109.3 no
C37 C38 C39 119.77(19) yes
C37 C38 C43 121.26(18) yes
C39 C38 C43 118.96(19) yes
C38 C39 C40 120.6(2) yes
C38 C39 H391 119.4 no
C40 C39 H391 120.0 no
C39 C40 C41 119.7(2) yes
C39 C40 H401 119.3 no
C41 C40 H401 121.0 no
C40 C41 C42 120.6(2) yes
C40 C41 H411 118.9 no
C42 C41 H411 120.5 no
C41 C42 C43 119.9(2) yes
C41 C42 H421 120.4 no
C43 C42 H421 119.8 no
C42 C43 C38 120.3(2) yes
C42 C43 H431 120.0 no
C38 C43 H431 119.7 no
C28 C44 C45 109.60(17) yes
C28 C44 H442 108.4 no
C45 C44 H442 110.8 no
C28 C44 H441 108.5 no
C45 C44 H441 109.7 no
H442 C44 H441 109.9 no
C44 C45 C46 112.02(17) yes
C44 C45 H451 109.3 no
C46 C45 H451 107.3 no
C44 C45 H452 109.6 no
C46 C45 H452 108.6 no
H451 C45 H452 110.0 no
C45 C46 C25 111.37(17) yes
C45 C46 H461 110.3 no
C25 C46 H461 108.4 no
C45 C46 H462 107.6 no
C25 C46 H462 108.5 no
H461 C46 H462 110.6 no

loop_
_geom_bond_atom_site_label_1
_geom_bond_atom_site_label_2
_geom_bond_distance
_geom_bond_publ_flag
F1 C2 1.399(2) yes
C2 C3 1.508(3) yes
C2 C7 1.506(3) yes
C2 H21 0.997 no
C3 C4 1.525(3) yes
C3 H32 0.982 no
C3 H31 0.986 no
C4 C5 1.522(3) yes
C4 H42 1.002 no
C4 H41 0.985 no
C5 C6 1.523(2) yes
C5 H51 0.977 no
C5 H52 1.007 no
C6 C7 1.528(3) yes
C6 N9 1.475(2) yes
C6 H61 0.998 no
C7 O8 1.417(2) yes
C7 H71 0.997 no
O8 H81 0.854 no
N9 C10 1.481(2) yes
N9 C17 1.481(2) yes
C10 C11 1.506(3) yes
C10 H101 1.004 no
C10 H102 0.994 no
C11 C12 1.389(3) yes
C11 C16 1.391(3) yes
C12 C13 1.392(3) yes
C12 H121 0.950 no
C13 C14 1.370(3) yes
C13 H131 0.953 no
C14 C15 1.373(3) yes
C14 H141 0.966 no
C15 C16 1.377(3) yes
C15 H151 0.954 no
C16 H161 0.961 no
C17 C18 1.509(3) yes
C17 H172 0.999 no
C17 H171 1.003 no
C18 C19 1.391(3) yes
C18 C23 1.389(3) yes
C19 C20 1.399(3) yes
C19 H191 0.947 no
C20 C21 1.371(3) yes
C20 H201 0.964 no
C21 C22 1.378(3) yes
C21 H211 0.949 no
C22 C23 1.378(3) yes
C22 H221 0.973 no
C23 H231 0.968 no
F24 C25 1.405(2) yes
C25 C26 1.500(3) yes
C25 C46 1.502(3) yes
C25 H251 1.013 no
C26 O27 1.426(2) yes
C26 C28 1.529(3) yes
C26 H261 0.999 no
O27 H271 0.831 no
C28 N29 1.473(2) yes
C28 C44 1.528(3) yes
C28 H281 0.997 no
N29 C30 1.469(2) yes
N29 C37 1.468(2) yes
C30 C31 1.511(3) yes
C30 H301 0.978 no
C30 H302 0.983 no
C31 C32 1.385(3) yes
C31 C36 1.385(3) yes
C32 C33 1.388(3) yes
C32 H321 0.951 no
C33 C34 1.370(3) yes
C33 H331 0.946 no
C34 C35 1.377(3) yes
C34 H341 0.956 no
C35 C36 1.379(3) yes
C35 H351 0.958 no
C36 H361 0.950 no
C37 C38 1.510(3) yes
C37 H371 0.989 no
C37 H372 0.978 no
C38 C39 1.391(3) yes
C38 C43 1.381(3) yes
C39 C40 1.378(3) yes
C39 H391 0.959 no
C40 C41 1.374(3) yes
C40 H401 0.971 no
C41 C42 1.371(3) yes
C41 H411 0.939 no
C42 C43 1.388(3) yes
C42 H421 0.967 no
C43 H431 0.960 no
C44 C45 1.519(3) yes
C44 H442 0.985 no
C44 H441 0.994 no
C45 C46 1.519(3) yes
C45 H451 0.990 no
C45 H452 0.983 no
C46 H461 0.990 no
C46 H462 0.986 no

loop_
_geom_hbond_atom_site_label_D
_geom_hbond_atom_site_label_H
_geom_hbond_atom_site_label_A
_geom_hbond_site_symmetry_A
_geom_hbond_angle_DHA
_geom_hbond_distance_DH
_geom_hbond_distance_HA
_geom_hbond_distance_DA
_geom_hbond_publ_flag
C10 H102 O8 1_655 170 0.99 2.53 3.510(3) yes
C20 H201 O27 1_645 157 0.96 2.57 3.475(3) yes
O8 H81 N9 . 122 0.85 2.19 2.743(3) yes
